data_7110501
loop_
_publ_author_name
'Kuster, George J.'
'Kalmoua, Faysal'
'Scheeren, Hans W.'
'de Gelder, Rene'

_publ_contact_author
;
        Dr. R. de Gelder
        Crystallography Department
        University of Nijmegen
        Toernooiveld 1
        6525 ED  Nijmegen
        The Netherlands
;
_publ_section_title
;
 A simple entry towards novel bi- and tricyclic N-oxy-\b-lactams by high
 pressure promoted tandem [4 + 2]/[3 + 2] cycloadditions of enol ethers
 and \b-nitrostyrene
;
_journal_issue 9
_journal_name_full 'Chemical Communications'
_journal_page_first 855
_journal_paper_doi 10.1039/a901505a
_journal_year 1999
_chemical_formula_sum 'C26 H26 N2 O6'
_chemical_formula_weight 462.49
_chemical_name_systematic
; 
(2R,3S,3aS,4S,6S)-6-[(4-methoxybenzyl)oxy]-3-nitro-2,4-
diphenylperhydroisoxazolo[2,3-b][1,2]oxazine
;
_space_group_IT_number 2
_symmetry_cell_setting triclinic
_symmetry_space_group_name_Hall '-P 1'
_symmetry_space_group_name_H-M 'P -1'
_atom_sites_solution_hydrogens geom
_atom_sites_solution_primary direct
_atom_sites_solution_secondary difmap
_audit_creation_date 1999-03-03
_audit_creation_method 'SHELXL, adapted and expanded'
_cell_angle_alpha 95.628(5)
_cell_angle_beta 100.851(5)
_cell_angle_gamma 103.968(6)
_cell_formula_units_Z 2
_cell_length_a 8.9646(6)
_cell_length_b 9.4791(8)
_cell_length_c 14.7752(4)
_cell_measurement_reflns_used 25
_cell_measurement_temperature 293(2)
_cell_measurement_theta_max 46.288
_cell_measurement_theta_min 39.997
_cell_volume 1182.99(14)
_computing_data_collection
;
CAD4 EXPRESS (Enraf-Nonius, 1994)
;
_computing_data_reduction
;
local programs (Smits et al., 1988),
profile analysis (Lehman & Larsen, 1974, Grant & Gabe, 1978),
EMPABS (North et al., 1968),
;
_computing_molecular_graphics
;
PLUTON (Spek, 1993),
PLATON (Spek, 1990, 1995)
;
_computing_publication_material
;
;
_computing_structure_refinement 'SHELXL-97 (Sheldrick, 1997)'
_computing_structure_solution
;
CRUNCH (de Gelder et al., 1993),
;
_diffrn_ambient_temperature 293(2)
_diffrn_measurement_method \w/2\q-scan
_diffrn_radiation_monochromator graphite
_diffrn_radiation_source 'fine-focus sealed tube'
_diffrn_radiation_type CuK\a
_diffrn_radiation_wavelength 1.54184
_diffrn_reflns_av_R_equivalents 0.0072
_diffrn_reflns_av_sigmaI/netI 0.0107
_diffrn_reflns_limit_h_max 10
_diffrn_reflns_limit_h_min 0
_diffrn_reflns_limit_k_max 11
_diffrn_reflns_limit_k_min -11
_diffrn_reflns_limit_l_max 17
_diffrn_reflns_limit_l_min -17
_diffrn_reflns_number 4780
_diffrn_reflns_theta_full 69.89
_diffrn_reflns_theta_max 69.89
_diffrn_reflns_theta_min 3.08
_diffrn_standards_decay_% 2.648
_diffrn_standards_interval_time 7200
_diffrn_standards_number 3
_exptl_absorpt_coefficient_mu 0.765
_exptl_absorpt_correction_T_max 1.047
_exptl_absorpt_correction_T_min 0.962
_exptl_absorpt_correction_type experimental
_exptl_crystal_colour 'somewhat cloudy transparent colourless'
_exptl_crystal_density_diffrn 1.298
_exptl_crystal_density_method 'not measured'
_exptl_crystal_description 'regular fragment'
_exptl_crystal_F_000 488
_exptl_crystal_size_max 0.33
_exptl_crystal_size_mid 0.30
_exptl_crystal_size_min 0.22
_refine_diff_density_max 0.178
_refine_diff_density_min -0.245
_refine_diff_density_rms 0.036
_refine_ls_extinction_coef 0.0036(5)
_refine_ls_extinction_expression Fc^*^=kFc[1+0.001xFc^2^\l^3^/sin(2\q)]^-1/4^
_refine_ls_extinction_method SHELXL
_refine_ls_goodness_of_fit_all 1.037
_refine_ls_goodness_of_fit_ref 1.037
_refine_ls_hydrogen_treatment mixed
_refine_ls_matrix_type full
_refine_ls_number_parameters 412
_refine_ls_number_reflns 4471
_refine_ls_number_restraints 0
_refine_ls_restrained_S_all 1.037
_refine_ls_R_factor_all 0.0478
_refine_ls_R_factor_gt 0.0422
_refine_ls_R_factor_obs 0.0422
_refine_ls_shift/esd_max 0.000
_refine_ls_shift/esd_mean 0.000
_refine_ls_shift/su_max 0.000
_refine_ls_shift/su_mean 0.000
_refine_ls_structure_factor_coef Fsqd
_refine_ls_weighting_details
;
w=1/[\s^2^(Fo^2^)+(0.0577P)^2^+0.2424P] where P=(Fo^2^+2Fc^2^)/3
;
_refine_ls_weighting_scheme calc
_refine_ls_wR_factor_all 0.1169
_refine_ls_wR_factor_gt 0.1113
_refine_ls_wR_factor_obs 0.1113
_refine_ls_wR_factor_ref 0.1169
_reflns_number_gt 3886
_reflns_number_observed 3886
_reflns_number_total 4471
_reflns_observed_criterion >2sigma(I)
_reflns_threshold_expression >2sigma(I)
_cod_data_source_file 901505asup1.cif
_cod_data_source_block KUST2
_cod_depositor_comments
;
The following automatic conversions were performed:
'_publ_contact_autor' tag replaced with '_publ_contact_author'.

Automatic conversion script
Id: cif_correct_tags 1440 2010-10-19 06:21:57Z saulius 

The following automatic conversions were performed:

'_geom_bond_publ_flag' value 'Y' changed to 'y' according to
/home/saulius/struct/CIF-dictionaries/cif_core.dic dictionary named
'cif_core.dic' version 2.4.2 from 2011-04-26 (38
times).

'_geom_angle_publ_flag' value 'Y' changed to 'y' according
to /home/saulius/struct/CIF-dictionaries/cif_core.dic dictionary
named 'cif_core.dic' version 2.4.2 from 2011-04-26 (53 times).

Automatic conversion script
Id: cif_fix_values 1891 2012-01-12 08:04:46Z andrius 
;
_cod_original_cell_volume 1183.00(12)
_cod_database_code 7110501

loop_
_symmetry_equiv_pos_as_xyz
'x, y, z'
'-x, -y, -z'

loop_
_atom_site_label
_atom_site_type_symbol
_atom_site_fract_x
_atom_site_fract_y
_atom_site_fract_z
_atom_site_U_iso_or_equiv
_atom_site_adp_type
_atom_site_occupancy
_atom_site_calc_flag
O1 O 0.65849(12) 0.05160(10) 0.36818(7) 0.0543(3) Uani 1 d
O2 O 0.74255(12) -0.12340(13) 0.60038(7) 0.0609(3) Uani 1 d
O3 O 1.03427(18) 0.24607(16) 0.99161(9) 0.0935(4) Uani 1 d
O4 O 0.5549(3) -0.32831(15) 0.21719(12) 0.1066(6) Uani 1 d
O5 O 0.3275(3) -0.3179(2) 0.14467(11) 0.1346(8) Uani 1 d
O7 O 0.72078(11) -0.13657(12) 0.43835(7) 0.0557(3) Uani 1 d
N1 N 0.4472(2) -0.27031(16) 0.20459(10) 0.0787(5) Uani 1 d
N8 N 0.60521(13) -0.04867(12) 0.42586(8) 0.0487(3) Uani 1 d
C2 C 0.61888(17) -0.02163(15) 0.27257(10) 0.0491(3) Uani 1 d
H2 H 0.6988(19) -0.0729(18) 0.2641(11) 0.057(4) Uiso 1 d
C3 C 0.46009(18) -0.13212(15) 0.26669(10) 0.0518(3) Uani 1 d
H3 H 0.369(2) -0.0998(19) 0.2353(12) 0.063(5) Uiso 1 d
C3A C 0.45623(16) -0.14996(14) 0.36892(9) 0.0458(3) Uani 1 d
H3A H 0.3723(18) -0.1071(17) 0.3831(10) 0.053(4) Uiso 1 d
C4 C 0.43176(17) -0.30361(15) 0.39873(10) 0.0497(3) Uani 1 d
H4 H 0.4842(18) -0.3587(18) 0.3640(11) 0.056(4) Uiso 1 d
C5 C 0.51367(19) -0.28172(18) 0.50193(10) 0.0562(4) Uani 1 d
H5A H 0.474(2) -0.212(2) 0.5394(12) 0.066(5) Uiso 1 d
H5B H 0.497(2) -0.378(2) 0.5264(12) 0.070(5) Uiso 1 d
C6 C 0.68925(19) -0.21371(18) 0.51400(10) 0.0575(4) Uani 1 d
H6 H 0.7486(19) -0.2905(19) 0.5112(11) 0.061(4) Uiso 1 d
C9 C 0.9100(2) -0.0648(3) 0.62805(13) 0.0725(5) Uani 1 d
H9A H 0.949(3) -0.007(2) 0.5839(16) 0.095(7) Uiso 1 d
H9B H 0.955(3) -0.147(3) 0.6239(15) 0.091(7) Uiso 1 d
C10 C 0.94706(18) 0.0197(2) 0.72395(11) 0.0607(4) Uani 1 d
C11 C 0.8858(2) -0.0431(2) 0.79507(12) 0.0664(4) Uani 1 d
H11 H 0.820(2) -0.139(2) 0.7825(13) 0.078(6) Uiso 1 d
C12 C 0.9162(2) 0.0352(2) 0.88265(12) 0.0685(4) Uani 1 d
H12 H 0.875(2) -0.008(2) 0.9337(16) 0.090(6) Uiso 1 d
C13 C 1.0113(2) 0.1774(2) 0.90220(12) 0.0674(4) Uani 1 d
C14 C 1.0758(2) 0.2408(2) 0.83383(14) 0.0729(5) Uani 1 d
H14 H 1.144(3) 0.347(3) 0.8469(16) 0.104(7) Uiso 1 d
C15 C 1.0412(2) 0.1613(2) 0.74493(13) 0.0692(4) Uani 1 d
H15 H 1.079(2) 0.201(2) 0.6973(14) 0.080(6) Uiso 1 d
C16 C 1.1450(5) 0.3846(4) 1.0193(3) 0.1194(10) Uani 1 d
H16A H 1.141(4) 0.415(4) 1.083(3) 0.166(13) Uiso 1 d
H16B H 1.115(4) 0.447(4) 0.972(2) 0.141(12) Uiso 1 d
H16C H 1.250(5) 0.374(4) 1.004(3) 0.167(14) Uiso 1 d
C20 C 0.61481(16) 0.09085(15) 0.20838(10) 0.0521(3) Uani 1 d
C21 C 0.5346(2) 0.19711(18) 0.22109(13) 0.0665(4) Uani 1 d
H21 H 0.486(2) 0.197(2) 0.2769(15) 0.087(6) Uiso 1 d
C22 C 0.5268(3) 0.2966(2) 0.15979(17) 0.0853(6) Uani 1 d
H22 H 0.464(3) 0.373(3) 0.1687(18) 0.120(8) Uiso 1 d
C23 C 0.5966(3) 0.2905(3) 0.08483(19) 0.0969(7) Uani 1 d
H23 H 0.589(3) 0.359(3) 0.0423(18) 0.112(8) Uiso 1 d
C24 C 0.6779(3) 0.1882(3) 0.07269(18) 0.0996(7) Uani 1 d
H24 H 0.729(3) 0.184(3) 0.018(2) 0.132(9) Uiso 1 d
C25 C 0.6877(2) 0.0883(2) 0.13444(14) 0.0744(5) Uani 1 d
H25 H 0.748(3) 0.019(2) 0.1280(15) 0.092(7) Uiso 1 d
C30 C 0.25980(19) -0.38590(15) 0.37825(10) 0.0553(4) Uani 1 d
C31 C 0.2000(3) -0.5077(2) 0.30976(14) 0.0778(5) Uani 1 d
H31 H 0.271(3) -0.539(3) 0.2762(17) 0.107(8) Uiso 1 d
C32 C 0.0427(3) -0.5813(3) 0.28929(19) 0.1009(8) Uani 1 d
H32 H -0.001(3) -0.666(3) 0.238(2) 0.124(9) Uiso 1 d
C33 C -0.0573(3) -0.5369(3) 0.3371(2) 0.1014(8) Uani 1 d
H33 H -0.163(4) -0.586(3) 0.326(2) 0.134(10) Uiso 1 d
C34 C -0.0003(3) -0.4177(3) 0.4064(2) 0.0937(7) Uani 1 d
H34 H -0.062(3) -0.382(3) 0.4454(18) 0.114(8) Uiso 1 d
C35 C 0.1571(2) -0.3416(2) 0.42713(14) 0.0716(5) Uani 1 d
H35 H 0.204(2) -0.253(2) 0.4778(15) 0.089(6) Uiso 1 d

loop_
_atom_site_aniso_label
_atom_site_aniso_U_11
_atom_site_aniso_U_22
_atom_site_aniso_U_33
_atom_site_aniso_U_23
_atom_site_aniso_U_13
_atom_site_aniso_U_12
O1 0.0563(6) 0.0459(5) 0.0513(5) -0.0014(4) 0.0081(4) 0.0021(4)
O2 0.0542(6) 0.0809(7) 0.0468(5) -0.0007(5) 0.0040(4) 0.0262(5)
O3 0.1032(11) 0.0894(9) 0.0675(8) -0.0120(7) 0.0124(7) 0.0015(8)
O4 0.1595(16) 0.0585(8) 0.1105(12) -0.0110(8) 0.0666(11) 0.0268(9)
O5 0.1689(17) 0.1020(12) 0.0696(9) -0.0222(8) -0.0178(10) -0.0354(12)
O7 0.0513(6) 0.0684(6) 0.0502(5) 0.0031(5) 0.0105(4) 0.0236(5)
N1 0.1175(14) 0.0518(8) 0.0476(7) -0.0075(6) 0.0212(8) -0.0102(9)
N8 0.0484(6) 0.0466(6) 0.0491(6) 0.0005(5) 0.0093(5) 0.0124(5)
C2 0.0483(7) 0.0465(7) 0.0494(7) 0.0000(6) 0.0087(6) 0.0110(6)
C3 0.0543(8) 0.0442(7) 0.0489(7) 0.0018(6) 0.0046(6) 0.0053(6)
C3A 0.0458(7) 0.0412(6) 0.0476(7) -0.0005(5) 0.0087(5) 0.0106(5)
C4 0.0592(8) 0.0425(7) 0.0480(7) 0.0002(5) 0.0142(6) 0.0153(6)
C5 0.0676(9) 0.0529(8) 0.0499(8) 0.0054(6) 0.0132(7) 0.0202(7)
C6 0.0643(9) 0.0655(9) 0.0481(8) 0.0050(7) 0.0101(7) 0.0306(8)
C9 0.0535(9) 0.1078(15) 0.0556(9) 0.0028(10) 0.0074(7) 0.0276(10)
C10 0.0467(8) 0.0823(11) 0.0524(8) 0.0082(7) 0.0044(6) 0.0218(7)
C11 0.0582(9) 0.0718(11) 0.0600(9) 0.0058(8) 0.0058(7) 0.0071(8)
C12 0.0661(10) 0.0781(11) 0.0540(9) 0.0099(8) 0.0095(7) 0.0079(8)
C13 0.0626(10) 0.0734(10) 0.0595(9) 0.0033(8) 0.0049(7) 0.0146(8)
C14 0.0700(11) 0.0662(11) 0.0771(12) 0.0093(9) 0.0125(9) 0.0113(9)
C15 0.0624(10) 0.0813(12) 0.0687(11) 0.0243(9) 0.0170(8) 0.0211(9)
C16 0.129(3) 0.0959(19) 0.100(2) -0.0243(17) 0.0083(19) -0.0042(17)
C20 0.0459(7) 0.0483(7) 0.0571(8) 0.0059(6) 0.0096(6) 0.0051(6)
C21 0.0723(10) 0.0549(9) 0.0748(11) 0.0110(8) 0.0186(9) 0.0194(8)
C22 0.0942(14) 0.0626(11) 0.1028(15) 0.0245(10) 0.0170(12) 0.0266(10)
C23 0.0952(15) 0.0910(15) 0.1105(18) 0.0550(14) 0.0257(13) 0.0182(12)
C24 0.0974(16) 0.129(2) 0.0909(15) 0.0529(15) 0.0438(13) 0.0331(15)
C25 0.0735(11) 0.0878(13) 0.0737(11) 0.0234(10) 0.0303(9) 0.0283(10)
C30 0.0653(9) 0.0443(7) 0.0525(8) 0.0076(6) 0.0128(7) 0.0076(6)
C31 0.0867(13) 0.0576(10) 0.0729(11) -0.0060(8) 0.0115(10) -0.0006(9)
C32 0.0970(17) 0.0715(13) 0.1010(17) -0.0022(12) -0.0006(14) -0.0165(12)
C33 0.0689(13) 0.0881(15) 0.125(2) 0.0287(15) 0.0048(14) -0.0131(12)
C34 0.0704(13) 0.0972(16) 0.1147(18) 0.0253(14) 0.0337(12) 0.0101(12)
C35 0.0663(10) 0.0695(11) 0.0769(11) 0.0065(9) 0.0244(9) 0.0093(8)

loop_
_atom_type_symbol
_atom_type_description
_atom_type_scat_dispersion_real
_atom_type_scat_dispersion_imag
_atom_type_scat_source
C C 0.0181 0.0091 'International Tables Vol C Tables 4.2.6.8 and 6.1.1.4'
H H 0.0000 0.0000 'International Tables Vol C Tables 4.2.6.8 and 6.1.1.4'
N N 0.0311 0.0180 'International Tables Vol C Tables 4.2.6.8 and 6.1.1.4'
O O 0.0492 0.0322 'International Tables Vol C Tables 4.2.6.8 and 6.1.1.4'

loop_
_geom_angle_atom_site_label_1
_geom_angle_atom_site_label_2
_geom_angle_atom_site_label_3
_geom_angle
_geom_angle_publ_flag
N8 O1 C2 109.61(9) y
C6 O2 C9 114.82(12) y
C13 O3 C16 118.4(2) y
C6 O7 N8 104.98(10) y
O5 N1 O4 124.32(19) y
O5 N1 C3 116.9(2) y
O4 N1 C3 118.80(16) y
O1 N8 O7 104.99(9) y
O1 N8 C3A 105.54(10) y
O7 N8 C3A 106.09(9) y
O1 C2 C20 109.03(11) y
O1 C2 C3 102.78(11) y
C20 C2 C3 114.97(12) y
N1 C3 C2 110.07(13) y
N1 C3 C3A 114.96(12) y
C2 C3 C3A 104.37(11) y
N8 C3A C4 110.38(11) y
N8 C3A C3 105.74(11) y
C4 C3A C3 119.97(11) y
C30 C4 C5 113.79(12) y
C30 C4 C3A 111.83(12) y
C5 C4 C3A 106.95(11) y
C6 C5 C4 109.88(13) y
O2 C6 O7 112.80(13) y
O2 C6 C5 107.63(12) y
O7 C6 C5 110.91(12) y
O2 C9 C10 107.77(14) y
C15 C10 C11 117.80(16) y
C15 C10 C9 121.40(17) y
C11 C10 C9 120.79(17) y
C12 C11 C10 121.06(18) y
C11 C12 C13 120.13(18) y
O3 C13 C14 124.43(17) y
O3 C13 C12 115.61(17) y
C14 C13 C12 119.97(17) y
C13 C14 C15 119.23(18) y
C10 C15 C14 121.79(17) y
C25 C20 C21 118.95(16) y
C25 C20 C2 120.30(15) y
C21 C20 C2 120.74(14) y
C22 C21 C20 120.29(19) y
C23 C22 C21 120.2(2) y
C24 C23 C22 119.9(2) y
C23 C24 C25 120.3(2) y
C20 C25 C24 120.3(2) y
C31 C30 C35 118.11(17) y
C31 C30 C4 120.77(16) y
C35 C30 C4 121.12(14) y
C32 C31 C30 121.1(2) y
C33 C32 C31 120.5(2) y
C32 C33 C34 119.5(2) y
C33 C34 C35 120.7(2) y
C34 C35 C30 120.1(2) y

loop_
_geom_bond_atom_site_label_1
_geom_bond_atom_site_label_2
_geom_bond_distance
_geom_bond_publ_flag
O1 N8 1.3968(15) y
O1 C2 1.4503(16) y
O2 C6 1.3959(18) y
O2 C9 1.432(2) y
O3 C13 1.369(2) y
O3 C16 1.411(3) y
O4 N1 1.216(2) y
O5 N1 1.212(2) y
O7 C6 1.4295(19) y
O7 N8 1.4753(15) y
N1 C3 1.491(2) y
N8 C3A 1.4876(17) y
C2 C20 1.497(2) y
C2 C3 1.532(2) y
C3 C3A 1.542(2) y
C3A C4 1.5399(19) y
C4 C30 1.508(2) y
C4 C5 1.533(2) y
C5 C6 1.519(2) y
C9 C10 1.494(2) y
C10 C15 1.373(3) y
C10 C11 1.393(2) y
C11 C12 1.371(2) y
C12 C13 1.380(3) y
C13 C14 1.374(3) y
C14 C15 1.389(3) y
C20 C25 1.376(2) y
C20 C21 1.389(2) y
C21 C22 1.375(3) y
C22 C23 1.374(3) y
C23 C24 1.364(4) y
C24 C25 1.385(3) y
C30 C31 1.383(2) y
C30 C35 1.387(2) y
C31 C32 1.375(3) y
C32 C33 1.357(4) y
C33 C34 1.373(4) y
C34 C35 1.381(3) y
